data_4349304
loop_
_publ_author_name
'Zhang, Jun'
'Kosaka, Wataru'
'Fukunaga, Hiroki'
'Kitagawa, Susumu'
'Takata, Masaki'
'Miyasaka, Hitoshi'

_publ_section_title
;
 Regulation of NO Uptake in Flexible Ru Dimer Chain Compounds with Highly
 Electron Donating Dopants.
;
_journal_issue 22
_journal_name_full 'Inorganic chemistry'
_journal_page_first 12085
_journal_page_last 12092
_journal_paper_doi 10.1021/acs.inorgchem.6b02349
_journal_volume 55
_journal_year 2016
_chemical_formula_moiety 'C45.7 H38.8 Cl4 N2 O12 Ru2'
_chemical_formula_sum 'C45.7 H38.8 Cl4 N2 O12 Ru2'
_chemical_formula_weight 1151.97
_space_group_crystal_system triclinic
_space_group_IT_number 2
_space_group_name_Hall '-P 1'
_space_group_name_H-M_alt 'P -1'
_atom_sites_solution_hydrogens geom
_atom_sites_solution_primary direct
_atom_sites_solution_secondary difmap
_cell_angle_alpha 86.81(4)
_cell_angle_beta 84.03(5)
_cell_angle_gamma 80.49(4)
_cell_formula_units_Z 1
_cell_length_a 9.787(11)
_cell_length_b 10.514(14)
_cell_length_c 12.386(17)
_cell_measurement_reflns_used 3255
_cell_measurement_temperature 112
_cell_measurement_theta_max 31.03
_cell_measurement_theta_min 1.65
_cell_volume 1249(3)
_computing_cell_refinement CrystalClear
_computing_data_collection 'CrystalClear (Rigaku Inc., 2008)'
_computing_data_reduction CrystalClear
_computing_molecular_graphics 'CrystalStructure 4.1'
_computing_publication_material 'CrystalStructure 4.1 (Rigaku, 2014)'
_computing_structure_refinement 'SHELXL2013 (Sheldrick, 2008)'
_computing_structure_solution 'SIR2011 (Burla, et al., 2012)'
_diffrn_ambient_temperature 112
_diffrn_detector_area_resol_mean 7.111
_diffrn_measured_fraction_theta_full 0.952
_diffrn_measured_fraction_theta_max 0.975
_diffrn_measurement_device_type 'Rigaku Saturn724'
_diffrn_measurement_method \w
_diffrn_radiation_type 'Mo K\a'
_diffrn_radiation_wavelength 0.71075
_diffrn_reflns_av_R_equivalents 0.1035
_diffrn_reflns_Laue_measured_fraction_full 0.952
_diffrn_reflns_Laue_measured_fraction_max 0.975
_diffrn_reflns_limit_h_max 11
_diffrn_reflns_limit_h_min -8
_diffrn_reflns_limit_k_max 11
_diffrn_reflns_limit_k_min -12
_diffrn_reflns_limit_l_max 14
_diffrn_reflns_limit_l_min -14
_diffrn_reflns_number 7927
_diffrn_reflns_point_group_measured_fraction_full 0.952
_diffrn_reflns_point_group_measured_fraction_max 0.975
_diffrn_reflns_theta_full 25.242
_diffrn_reflns_theta_max 24.998
_diffrn_reflns_theta_min 1.654
_diffrn_standards_number 0
_exptl_absorpt_coefficient_mu 0.878
_exptl_absorpt_correction_T_max 0.983
_exptl_absorpt_correction_T_min 0.399
_exptl_absorpt_correction_type multi-scan
_exptl_absorpt_process_details 'REQAB (Rigaku, 1998)'
_exptl_crystal_colour brown
_exptl_crystal_density_diffrn 1.531
_exptl_crystal_density_method 'not measured'
_exptl_crystal_description block
_exptl_crystal_F_000 579.00
_exptl_crystal_size_max 0.160
_exptl_crystal_size_mid 0.030
_exptl_crystal_size_min 0.020
_refine_diff_density_max 3.54
_refine_diff_density_min -2.81
_refine_ls_extinction_method none
_refine_ls_goodness_of_fit_ref 1.241
_refine_ls_hydrogen_treatment constr
_refine_ls_number_parameters 325
_refine_ls_number_reflns 4300
_refine_ls_number_restraints 0
_refine_ls_R_factor_all 0.1935
_refine_ls_R_factor_gt 0.1490
_refine_ls_shift/su_max 0.000
_refine_ls_structure_factor_coef Fsqd
_refine_ls_weighting_details 'w = 1/[\s^2^(Fo^2^)+(0.2000P)^2^+0.0000P] where P=(Fo^2^+2Fc^2^)/3'
_refine_ls_weighting_scheme calc
_refine_ls_wR_factor_gt 0.3489
_refine_ls_wR_factor_ref 0.4033
_reflns_number_gt 2629
_reflns_number_total 4300
_reflns_threshold_expression F^2^>2.0\s(F^2^)
_cod_data_source_file ic6b02349_si_002.cif
_cod_data_source_block Ru-anis-phz_87'
_cod_database_code 4349304
_shelxl_res_file
;
TITL 140925 Ru_(4Cl2OMe)15_phz_DAP
CELL  0.71075 9.78750 10.51390 12.38580 86.81400 84.02600 80.48880
ZERR  1 0.01080 0.01430 0.01720 0.03810 0.04520 0.04440
LATT 1
SFAC C H N O RU CL
UNIT 45.700000 38.800000 2 12 2 4
SHEL 99999.000000 0.840885
L.S. 30
FMAP 2
PLAN -25
WPDB -2
HTAB
BOND $H
CONF
LIST 4
TEMP -160.8
ACTA
SIZE 0.160 0.030 0.020
WGHT    0.200000
FVAR       0.63015
RU1   5    0.884234    0.488375    0.020504    11.00000    0.04156    0.04188 =
         0.06090   -0.00763   -0.00964   -0.00816
CL1   6    1.274347   -0.117053    0.442865    10.15000    0.10130    0.14333 =
         0.10732   -0.00744   -0.03345    0.01006
CL2   6    1.102925    0.677149    0.653406    10.15000    0.07949    0.06306 =
         0.04423   -0.01585   -0.01120   -0.02286
CL3   6    0.523652    0.386072    0.308434    10.85000    0.11092    0.14366 =
         0.08545    0.02353    0.02923   -0.00614
CL4   6    0.679192    0.132561    0.370265    10.85000    0.10065    0.15541 =
         0.07016   -0.02597   -0.01379   -0.00853
O1    4    0.944912    0.307084    0.094935    11.00000    0.01601    0.04767 =
         0.05758   -0.01016   -0.00679   -0.00338
O2    4    0.937166    0.049550    0.137359    11.00000    0.05231    0.04493 =
         0.07770   -0.00209   -0.00711   -0.01241
O3    4    1.175016    0.330367    0.053643    11.00000    0.02777    0.04691 =
         0.05068   -0.00035   -0.00575   -0.00634
O4    4    0.887311    0.559021    0.173169    11.00000    0.02679    0.03965 =
         0.06705   -0.01040   -0.00052   -0.00915
O5    4    0.767620    0.695478    0.348189    11.00000    0.08879    0.08723 =
         0.07318   -0.02173    0.00817   -0.00663
O6    4    1.114220    0.582890    0.133816    11.00000    0.04322    0.04288 =
         0.04754   -0.00051   -0.00650   -0.00724
N1    3    0.639636    0.475071    0.044696    11.00000    0.01564    0.02172 =
         0.05185   -0.00481    0.00927   -0.01035
C1    1    1.074443    0.272912    0.102681    11.00000    0.07755    0.02976 =
         0.03003   -0.00319   -0.00379   -0.00099
C2    1    1.126565    0.157699    0.176311    11.00000    0.05085    0.04405 =
         0.04352   -0.00950    0.00239   -0.00137
C3    1    1.046258    0.050356    0.197258    11.00000    0.05177    0.06079 =
         0.05452   -0.01089   -0.00154    0.00814
C4    1    0.879774   -0.071851    0.140340    11.00000    0.06691    0.06756 =
         0.09096   -0.00042   -0.02984   -0.00288
AFIX  33
H4A   2    0.802396   -0.061210    0.094657    11.00000   -1.20000
H4B   2    0.952582   -0.141295    0.113062    11.00000   -1.20000
H4C   2    0.846194   -0.093748    0.215284    11.00000   -1.20000
AFIX   0
C5    1    1.095710   -0.043821    0.277832    11.00000    0.06893    0.06017 =
         0.05794    0.01953    0.01082   -0.02131
AFIX  43
H5    2    1.044829   -0.112839    0.295801    11.00000   -1.20000
AFIX   0
C6    1    1.208764   -0.041772    0.329894    11.00000    0.04827    0.07724 =
         0.05367    0.00438   -0.00912   -0.00597
C7    1    1.290987    0.061056    0.303029    11.00000    0.06461    0.09078 =
         0.06633   -0.01085   -0.01948   -0.01066
AFIX  43
H7    2    1.375116    0.061692    0.334805    11.00000   -1.20000
AFIX   0
C8    1    1.242222    0.158314    0.229285    11.00000    0.02437    0.06363 =
         0.06105   -0.01356   -0.01109   -0.00070
AFIX  43
H8    2    1.291803    0.228802    0.214974    11.00000   -1.20000
AFIX   0
C9    1    1.002580    0.585837    0.198875    11.00000    0.04805    0.04155 =
         0.04636    0.00013    0.00251    0.00153
C10   1    1.014898    0.621999    0.314554    11.00000    0.07350    0.04362 =
         0.05709   -0.00370    0.00719   -0.01871
C11   1    0.900179    0.671582    0.388377    11.00000    0.11261    0.04126 =
         0.05118   -0.01146    0.01642   -0.02919
C12   1    0.643045    0.743503    0.419303    11.00000    0.10908    0.16050 =
         0.14835   -0.09023    0.09690   -0.05545
AFIX  33
H12A  2    0.561296    0.754409    0.378206    11.00000   -1.20000
H12B  2    0.631660    0.681516    0.480341    11.00000   -1.20000
H12C  2    0.652722    0.826756    0.447002    11.00000   -1.20000
AFIX   0
C13   1    0.919114    0.694955    0.496347    11.00000    0.13840    0.08056 =
         0.06467   -0.02480    0.04292   -0.06555
AFIX  43
H13   2    0.840671    0.724504    0.545573    11.00000   -1.20000
AFIX   0
C14   1    1.048148    0.675642    0.530462    11.00000    0.20655    0.09623 =
         0.06508    0.00628   -0.03393   -0.08641
C15   1    1.165915    0.629029    0.461326    11.00000    0.10518    0.09647 =
         0.07067   -0.01055   -0.04717   -0.01337
AFIX  43
H15   2    1.256284    0.616138    0.485621    11.00000   -1.20000
AFIX   0
C16   1    1.146305    0.602119    0.355625    11.00000    0.06917    0.06690 =
         0.07313    0.01244   -0.01844   -0.02559
AFIX  43
H16   2    1.225603    0.568613    0.308722    11.00000   -1.20000
AFIX   0
C17   1    0.588905    0.384014   -0.009503    11.00000    0.05116    0.02597 =
         0.06037   -0.00890    0.00021   -0.00133
C18   1    0.675714    0.260340   -0.021801    11.00000    0.03288    0.04678 =
         0.05624   -0.01132    0.00494   -0.01237
AFIX  43
H18   2    0.764322    0.244741    0.005620    11.00000   -1.20000
AFIX   0
C19   1    0.629538    0.162289   -0.074453    11.00000    0.05183    0.04640 =
         0.08006   -0.01528   -0.01001   -0.00954
AFIX  43
H19   2    0.685267    0.079480   -0.080216    11.00000   -1.20000
AFIX   0
C20   1    0.498228    0.187927   -0.119270    11.00000    0.03571    0.02794 =
         0.09411   -0.02088   -0.01350    0.00071
AFIX  43
H20   2    0.471011    0.121660   -0.157324    11.00000   -1.20000
AFIX   0
C21   1    0.410448    0.302285   -0.110163    11.00000    0.04439    0.05924 =
         0.08362   -0.02707   -0.01909   -0.00443
AFIX  43
H21   2    0.322968    0.314257   -0.139270    11.00000   -1.20000
AFIX   0
C22   1    0.454049    0.408931   -0.053501    11.00000    0.03902    0.04837 =
         0.05084   -0.00496   -0.00685   -0.02107
C23   1    0.623622    0.189245    0.264216    10.40000    0.07205    0.12926 =
         0.03402   -0.03302   -0.01798    0.06793
C24   1    0.660564    0.272486    0.277726    10.45000    0.05177    0.14925 =
         0.00638    0.00951   -0.00333   -0.00954
HKLF 4

REM  140925 Ru_(4Cl2OMe)15_phz_DAP
REM R1 =  0.1490 for    2629 Fo > 4sig(Fo)  and  0.1935 for all    4300 data
REM    325 parameters refined using      0 restraints

END

WGHT      0.2000      0.0000

REM Instructions for potential hydrogen bonds
EQIV $1 x-1, y+1, z
HTAB C12 Cl1_$1
HTAB C18 O1
EQIV $2 -x+1, -y+1, -z
HTAB C21 O4_$2

REM Highest difference peak  3.539,  deepest hole -2.813,  1-sigma level  0.330
Q1    1   1.3179  0.7055  0.7372  11.00000  0.05    1.08
Q2    1   1.3505  0.6842  0.7186  11.00000  0.05    1.03
Q3    1   0.9213  0.0504  0.1669  11.00000  0.05    1.01
Q4    1   0.9894 -0.0428  0.3575  11.00000  0.05    0.98
Q5    1   1.4448  0.1167  0.4224  11.00000  0.05    0.97
Q6    1   0.2881  0.3559  0.3423  11.00000  0.05    0.96
Q7    1   1.0815  0.8583  0.6636  11.00000  0.05    0.96
Q8    1   1.1292  0.1174  0.1663  11.00000  0.05    0.85
Q9    1   0.6533  0.0075  0.3622  11.00000  0.05    0.85
Q10   1   0.6911  0.0385  0.1974  11.00000  0.05    0.84
Q11   1   1.0626  0.0235  0.3438  11.00000  0.05    0.81
Q12   1   0.9820  0.7193  0.3198  11.00000  0.05    0.79
Q13   1   1.3312 -0.0434  0.2385  11.00000  0.05    0.78
Q14   1   1.2708  0.6235  0.7390  11.00000  0.05    0.78
Q15   1   0.9095 -0.0984  0.4273  11.00000  0.05    0.76
Q16   1   0.9228 -0.0830  0.1399  11.00000  0.05    0.76
Q17   1   0.5251  0.0734  0.2596  11.00000  0.05    0.75
Q18   1   0.5061  0.8824  0.3424  11.00000  0.05    0.74
Q19   1   1.0272  0.3757  0.0021  11.00000  0.05    0.73
Q20   1   0.5822  0.8286  0.4488  11.00000  0.05    0.72
Q21   1   0.5048  0.8878  0.3966  11.00000  0.05    0.71
Q22   1   1.3080 -0.2394  0.4465  11.00000  0.05    0.70
Q23   1   1.2957 -0.1922  0.3847  11.00000  0.05    0.69
Q24   1   0.8451 -0.0801  0.3054  11.00000  0.05    0.68
Q25   1   1.2714  0.0164  0.5300  11.00000  0.05    0.67
;

loop_
_symmetry_equiv_pos_site_id
_space_group_symop_operation_xyz
1 +X,+Y,+Z
2 -X,-Y,-Z

loop_
_atom_site_label
_atom_site_type_symbol
_atom_site_fract_x
_atom_site_fract_y
_atom_site_fract_z
_atom_site_U_iso_or_equiv
_atom_site_adp_type
_atom_site_occupancy
_atom_site_site_symmetry_multiplicity
_atom_site_calc_flag
_atom_site_refinement_flags
Ru1 Ru 0.88423(10) 0.48838(10) 0.02050(10) 0.0474(5) Uani 1 2 d .
Cl1 Cl 1.274(4) -0.117(5) 0.443(4) 0.119(14) Uani 0.15 2 d .
Cl2 Cl 1.103(3) 0.677(2) 0.653(2) 0.060(6) Uani 0.15 2 d .
Cl3 Cl 0.5236(7) 0.3861(8) 0.3084(6) 0.119(3) Uani 0.85 2 d .
Cl4 Cl 0.6792(7) 0.1326(8) 0.3703(5) 0.109(2) Uani 0.85 2 d .
O1 O 0.9449(8) 0.3071(8) 0.0949(7) 0.040(2) Uani 1 2 d .
O2 O 0.9372(10) 0.0495(9) 0.1374(9) 0.058(3) Uani 1 2 d .
O3 O 1.1750(8) 0.3304(8) 0.0536(7) 0.042(2) Uani 1 2 d .
O4 O 0.8873(8) 0.5590(8) 0.1732(8) 0.044(2) Uani 1 2 d .
O5 O 0.7676(13) 0.6955(12) 0.3482(11) 0.084(4) Uani 1 2 d .
O6 O 1.1142(9) 0.5829(8) 0.1338(8) 0.044(2) Uani 1 2 d .
N1 N 0.6396(8) 0.4751(8) 0.0447(8) 0.030(2) Uani 1 2 d .
C1 C 1.0744(15) 0.2729(11) 0.1027(10) 0.047(3) Uani 1 2 d .
C2 C 1.1266(14) 0.1577(13) 0.1763(11) 0.047(3) Uani 1 2 d .
C3 C 1.0463(15) 0.0504(15) 0.1973(13) 0.058(4) Uani 1 2 d .
C4 C 0.8798(17) -0.0718(16) 0.1403(15) 0.075(5) Uani 1 2 d .
C5 C 1.0957(16) -0.0438(15) 0.2778(13) 0.063(4) Uani 1 2 d .
C6 C 1.2088(15) -0.0418(16) 0.3299(13) 0.060(4) Uani 1 2 d .
C7 C 1.2910(17) 0.0611(17) 0.3030(14) 0.073(5) Uani 1 2 d .
C8 C 1.2422(12) 0.1583(14) 0.2293(12) 0.049(3) Uani 1 2 d .
C9 C 1.0026(14) 0.5858(12) 0.1989(11) 0.047(3) Uani 1 2 d .
C10 C 1.0149(17) 0.6220(14) 0.3146(13) 0.058(4) Uani 1 2 d .
C11 C 0.900(2) 0.6716(15) 0.3884(14) 0.068(5) Uani 1 2 d .
C12 C 0.643(2) 0.744(2) 0.419(2) 0.140(11) Uani 1 2 d .
C13 C 0.919(3) 0.6949(18) 0.4964(16) 0.092(7) Uani 1 2 d .
C14 C 1.048(4) 0.676(2) 0.5305(18) 0.114(9) Uani 1 2 d .
C15 C 1.166(2) 0.629(2) 0.4613(17) 0.088(6) Uani 1 2 d .
C16 C 1.1463(18) 0.6021(16) 0.3556(15) 0.068(5) Uani 1 2 d .
C17 C 0.5889(13) 0.3840(11) -0.0095(12) 0.047(3) Uani 1 2 d .
C18 C 0.6757(13) 0.2603(12) -0.0218(11) 0.045(3) Uani 1 2 d .
C19 C 0.6295(15) 0.1623(14) -0.0745(14) 0.058(4) Uani 1 2 d .
C20 C 0.4982(12) 0.1879(11) -0.1193(13) 0.052(4) Uani 1 2 d .
C21 C 0.4104(14) 0.3023(14) -0.1102(14) 0.061(4) Uani 1 2 d .
C22 C 0.4541(12) 0.4089(12) -0.0535(11) 0.044(3) Uani 1 2 d .
C23 C 0.624(5) 0.189(6) 0.264(4) 0.09(2) Uani 0.4 2 d .
C24 C 0.661(4) 0.272(5) 0.278(3) 0.070(14) Uani 0.45 2 d .
H4A H 0.8024 -0.06121 0.09466 0.0895 Uiso 1 2 calc R
H4B H 0.95258 -0.1413 0.11306 0.0895 Uiso 1 2 calc R
H4C H 0.84619 -0.09375 0.21528 0.0895 Uiso 1 2 calc R
H5 H 1.04483 -0.11284 0.2958 0.0758 Uiso 1 2 calc R
H7 H 1.37512 0.06169 0.3348 0.0875 Uiso 1 2 calc R
H8 H 1.2918 0.2288 0.21497 0.0594 Uiso 1 2 calc R
H12A H 0.5613 0.75441 0.37821 0.1681 Uiso 1 2 calc R
H12B H 0.63166 0.68152 0.48034 0.1681 Uiso 1 2 calc R
H12C H 0.65272 0.82676 0.447 0.1681 Uiso 1 2 calc R
H13 H 0.84067 0.7245 0.54557 0.1104 Uiso 1 2 calc R
H15 H 1.25628 0.61614 0.48562 0.1057 Uiso 1 2 calc R
H16 H 1.2256 0.56861 0.30872 0.0814 Uiso 1 2 calc R
H18 H 0.76432 0.24474 0.00562 0.0539 Uiso 1 2 calc R
H19 H 0.68527 0.07948 -0.08022 0.0702 Uiso 1 2 calc R
H20 H 0.47101 0.12166 -0.15732 0.0624 Uiso 1 2 calc R
H21 H 0.32297 0.31426 -0.13927 0.0732 Uiso 1 2 calc R

loop_
_atom_site_aniso_label
_atom_site_aniso_U_11
_atom_site_aniso_U_22
_atom_site_aniso_U_33
_atom_site_aniso_U_12
_atom_site_aniso_U_13
_atom_site_aniso_U_23
Ru1 0.0416(8) 0.0419(8) 0.0609(9) -0.0082(5) -0.0096(6) -0.0076(6)
Cl1 0.10(3) 0.14(4) 0.11(3) 0.01(2) -0.03(2) -0.01(3)
Cl2 0.079(16) 0.063(15) 0.044(13) -0.023(12) -0.011(12) -0.016(11)
Cl3 0.111(5) 0.144(6) 0.085(5) -0.006(4) 0.029(4) 0.024(5)
Cl4 0.101(4) 0.155(7) 0.070(4) -0.009(4) -0.014(3) -0.026(4)
O1 0.016(4) 0.048(5) 0.058(6) -0.003(3) -0.007(4) -0.010(4)
O2 0.052(6) 0.045(5) 0.078(8) -0.012(4) -0.007(5) -0.002(5)
O3 0.028(4) 0.047(5) 0.051(5) -0.006(4) -0.006(4) -0.000(4)
O4 0.027(5) 0.040(5) 0.067(6) -0.009(3) -0.001(4) -0.010(4)
O5 0.089(9) 0.087(9) 0.073(9) -0.007(7) 0.008(7) -0.022(7)
O6 0.043(5) 0.043(5) 0.048(6) -0.007(4) -0.006(4) -0.001(4)
N1 0.016(4) 0.022(4) 0.052(6) -0.010(3) 0.009(4) -0.005(4)
C1 0.078(11) 0.030(7) 0.030(7) -0.001(6) -0.004(6) -0.003(6)
C2 0.051(8) 0.044(7) 0.044(8) -0.001(6) 0.002(6) -0.009(6)
C3 0.052(8) 0.061(9) 0.055(9) 0.008(7) -0.002(7) -0.011(8)
C4 0.067(10) 0.068(11) 0.091(14) -0.003(8) -0.030(9) -0.000(10)
C5 0.069(10) 0.060(10) 0.058(10) -0.021(8) 0.011(8) 0.020(8)
C6 0.048(9) 0.077(11) 0.054(9) -0.006(7) -0.009(7) 0.004(8)
C7 0.065(10) 0.091(13) 0.066(11) -0.011(9) -0.019(8) -0.011(10)
C8 0.024(6) 0.064(9) 0.061(9) -0.001(6) -0.011(6) -0.014(7)
C9 0.048(8) 0.042(8) 0.046(8) 0.002(6) 0.003(7) 0.000(6)
C10 0.073(10) 0.044(8) 0.057(10) -0.019(7) 0.007(8) -0.004(7)
C11 0.113(15) 0.041(8) 0.051(9) -0.029(8) 0.016(9) -0.011(7)
C12 0.109(17) 0.16(2) 0.15(2) -0.055(16) 0.097(17) -0.090(19)
C13 0.138(19) 0.081(13) 0.065(12) -0.066(13) 0.043(13) -0.025(10)
C14 0.21(3) 0.096(17) 0.065(14) -0.086(19) -0.034(17) 0.006(13)
C15 0.105(15) 0.096(15) 0.071(13) -0.013(12) -0.047(12) -0.011(11)
C16 0.069(11) 0.067(10) 0.073(12) -0.026(8) -0.018(9) 0.012(9)
C17 0.051(8) 0.026(6) 0.060(9) -0.001(5) 0.000(6) -0.009(6)
C18 0.033(7) 0.047(7) 0.056(9) -0.012(5) 0.005(6) -0.011(7)
C19 0.052(8) 0.046(8) 0.080(11) -0.010(6) -0.010(7) -0.015(8)
C20 0.036(7) 0.028(6) 0.094(12) 0.001(5) -0.014(7) -0.021(7)
C21 0.044(8) 0.059(9) 0.084(12) -0.004(6) -0.019(7) -0.027(8)
C22 0.039(7) 0.048(8) 0.051(8) -0.021(6) -0.007(6) -0.005(6)
C23 0.07(3) 0.13(5) 0.03(2) 0.07(3) -0.02(2) -0.03(3)
C24 0.05(2) 0.15(5) 0.006(14) -0.01(3) -0.003(13) 0.01(2)

loop_
_atom_type_symbol
_atom_type_description
_atom_type_scat_dispersion_real
_atom_type_scat_dispersion_imag
_atom_type_scat_source
C C 0.0033 0.0016
;
International Tables for Crystallography
(Vol. C, Tables 4.2.6.8 and 6.1.1.4)
;
H H 0.0000 0.0000
;
International Tables for Crystallography
(Vol. C, Table 6.1.1.4)
;
N N 0.0061 0.0033
;
International Tables for Crystallography
(Vol. C, Tables 4.2.6.8 and 6.1.1.4)
;
O O 0.0106 0.0060
;
International Tables for Crystallography
(Vol. C, Tables 4.2.6.8 and 6.1.1.4)
;
Ru Ru -1.2594 0.8363
;
International Tables for Crystallography
(Vol. C, Tables 4.2.6.8 and 6.1.1.4)
;
Cl Cl 0.1484 0.1585
;
International Tables for Crystallography
(Vol. C, Tables 4.2.6.8 and 6.1.1.4)
;

loop_
_geom_angle_atom_site_label_1
_geom_angle_atom_site_label_2
_geom_angle_atom_site_label_3
_geom_angle
_geom_angle_publ_flag
_geom_angle_site_symmetry_1
_geom_angle_site_symmetry_3
Ru1 Ru1 O1 90.3(2) yes 2_765 .
Ru1 Ru1 O3 89.3(2) yes 2_765 2_765
Ru1 Ru1 O4 89.8(2) yes 2_765 .
Ru1 Ru1 O6 89.0(3) yes 2_765 2_765
Ru1 Ru1 N1 174.0(2) yes 2_765 .
O1 Ru1 O3 179.6(3) yes . 2_765
O1 Ru1 O4 85.2(3) yes . .
O1 Ru1 O6 94.7(4) yes . 2_765
O1 Ru1 N1 94.4(3) yes . .
O3 Ru1 O4 94.7(3) yes 2_765 .
O3 Ru1 O6 85.5(4) yes 2_765 2_765
O3 Ru1 N1 85.9(3) yes 2_765 .
O4 Ru1 O6 178.8(3) yes . 2_765
O4 Ru1 N1 94.3(3) yes . .
O6 Ru1 N1 86.9(3) yes 2_765 .
Cl4 Cl1 C6 155(3) yes 2_756 .
C23 Cl3 C24 26(2) yes . .
Cl1 Cl4 C23 160(2) yes 2_756 .
Cl1 Cl4 C24 129.5(19) yes 2_756 .
C23 Cl4 C24 35(3) yes . .
Ru1 O1 C1 116.6(8) yes . .
C3 O2 C4 116.6(11) yes . .
Ru1 O3 C1 116.7(7) yes 2_765 .
Ru1 O4 C9 118.1(8) yes . .
C11 O5 C12 120.6(15) yes . .
Ru1 O6 C9 118.0(9) yes 2_765 .
Ru1 N1 C17 119.8(7) yes . .
Ru1 N1 C22 117.5(7) yes . 2_665
C17 N1 C22 112.2(10) yes . 2_665
O1 C1 O3 126.1(11) yes . .
O1 C1 C2 120.5(12) yes . .
O3 C1 C2 113.4(11) yes . .
C1 C2 C3 120.1(12) yes . .
C1 C2 C8 119.9(13) yes . .
C3 C2 C8 119.8(12) yes . .
O2 C3 C2 117.7(12) yes . .
O2 C3 C5 127.4(14) yes . .
C2 C3 C5 114.9(14) yes . .
C3 C5 C6 124.7(16) yes . .
Cl1 C6 C5 136(2) yes . .
Cl1 C6 C7 104(2) yes . .
C5 C6 C7 119.2(15) yes . .
C6 C7 C8 117.7(15) yes . .
C2 C8 C7 123.4(14) yes . .
O4 C9 O6 124.8(13) yes . .
O4 C9 C10 120.0(12) yes . .
O6 C9 C10 115.2(13) yes . .
C9 C10 C11 124.3(15) yes . .
C9 C10 C16 119.9(13) yes . .
C11 C10 C16 115.8(16) yes . .
O5 C11 C10 116.8(15) yes . .
O5 C11 C13 122.3(17) yes . .
C10 C11 C13 120.9(19) yes . .
C11 C13 C14 121(2) yes . .
Cl2 C14 C13 132(2) yes . .
Cl2 C14 C15 106(2) yes . .
C13 C14 C15 121(2) yes . .
C14 C15 C16 118(2) yes . .
C10 C16 C15 123.5(16) yes . .
N1 C17 C18 117.0(12) yes . .
N1 C17 C22 123.0(10) yes . .
C18 C17 C22 120.0(12) yes . .
C17 C18 C19 120.1(12) yes . .
C18 C19 C20 119.7(12) yes . .
C19 C20 C21 123.4(14) yes . .
C20 C21 C22 118.9(13) yes . .
N1 C22 C17 124.8(12) yes 2_665 .
N1 C22 C21 117.3(11) yes 2_665 .
C17 C22 C21 117.9(11) yes . .
Cl3 C23 Cl4 103(3) yes . .
Cl3 C23 C24 46(3) yes . .
Cl4 C23 C24 88(4) yes . .
Cl3 C24 Cl4 116(2) yes . .
Cl3 C24 C23 108(4) yes . .
Cl4 C24 C23 57(4) yes . .
O2 C4 H4A 109.474 no . .
O2 C4 H4B 109.471 no . .
O2 C4 H4C 109.473 no . .
H4A C4 H4B 109.469 no . .
H4A C4 H4C 109.471 no . .
H4B C4 H4C 109.469 no . .
C3 C5 H5 117.647 no . .
C6 C5 H5 117.644 no . .
C6 C7 H7 121.129 no . .
C8 C7 H7 121.133 no . .
C2 C8 H8 118.318 no . .
C7 C8 H8 118.316 no . .
O5 C12 H12A 109.476 no . .
O5 C12 H12B 109.476 no . .
O5 C12 H12C 109.473 no . .
H12A C12 H12B 109.469 no . .
H12A C12 H12C 109.464 no . .
H12B C12 H12C 109.469 no . .
C11 C13 H13 119.734 no . .
C14 C13 H13 119.740 no . .
C14 C15 H15 121.102 no . .
C16 C15 H15 121.090 no . .
C10 C16 H16 118.255 no . .
C15 C16 H16 118.261 no . .
C17 C18 H18 119.971 no . .
C19 C18 H18 119.969 no . .
C18 C19 H19 120.148 no . .
C20 C19 H19 120.142 no . .
C19 C20 H20 118.314 no . .
C21 C20 H20 118.315 no . .
C20 C21 H21 120.568 no . .
C22 C21 H21 120.574 no . .

loop_
_geom_bond_atom_site_label_1
_geom_bond_atom_site_label_2
_geom_bond_distance
_geom_bond_publ_flag
_geom_bond_site_symmetry_2
Ru1 Ru1 2.320(3) yes 2_765
Ru1 O1 2.093(9) yes .
Ru1 O3 2.089(9) yes 2_765
Ru1 O4 2.074(10) yes .
Ru1 O6 2.089(10) yes 2_765
Ru1 N1 2.408(9) yes .
Cl1 Cl4 2.40(5) yes 2_756
Cl1 C6 1.70(5) yes .
Cl2 C14 1.67(4) yes .
Cl3 C23 2.21(6) yes .
Cl3 C24 1.67(4) yes .
Cl4 C23 1.53(5) yes .
Cl4 C24 1.81(5) yes .
O1 C1 1.271(16) yes .
O2 C3 1.363(19) yes .
O2 C4 1.47(2) yes .
O3 C1 1.317(16) yes .
O4 C9 1.282(17) yes .
O5 C11 1.42(2) yes .
O5 C12 1.46(2) yes .
O6 C9 1.285(16) yes .
N1 C17 1.383(17) yes .
N1 C22 1.402(14) yes 2_665
C1 C2 1.526(18) yes .
C2 C3 1.48(2) yes .
C2 C8 1.37(2) yes .
C3 C5 1.43(2) yes .
C5 C6 1.34(2) yes .
C6 C7 1.46(3) yes .
C7 C8 1.39(2) yes .
C9 C10 1.52(2) yes .
C10 C11 1.42(2) yes .
C10 C16 1.41(2) yes .
C11 C13 1.41(3) yes .
C13 C14 1.35(4) yes .
C14 C15 1.40(4) yes .
C15 C16 1.39(3) yes .
C17 C18 1.437(16) yes .
C17 C22 1.459(19) yes .
C18 C19 1.41(2) yes .
C19 C20 1.43(2) yes .
C20 C21 1.360(17) yes .
C21 C22 1.50(2) yes .
C23 C24 1.03(9) yes .
C4 H4A 0.980 no .
C4 H4B 0.980 no .
C4 H4C 0.980 no .
C5 H5 0.950 no .
C7 H7 0.950 no .
C8 H8 0.950 no .
C12 H12A 0.980 no .
C12 H12B 0.980 no .
C12 H12C 0.980 no .
C13 H13 0.950 no .
C15 H15 0.950 no .
C16 H16 0.950 no .
C18 H18 0.950 no .
C19 H19 0.950 no .
C20 H20 0.950 no .
C21 H21 0.950 no .

loop_
_geom_contact_atom_site_label_1
_geom_contact_atom_site_label_2
_geom_contact_distance
_geom_contact_publ_flag
_geom_contact_site_symmetry_2
Ru1 C18 3.488(14) no .
Ru1 C21 3.450(14) no 2_665
Cl3 N1 3.475(13) no .
O1 O2 2.741(13) no .
O1 C3 2.979(17) no .
O1 C8 3.591(15) no .
O1 C9 3.418(17) no .
O1 C18 3.252(16) no .
O1 C24 3.45(4) no .
O2 C1 2.884(17) no .
O2 C23 3.44(5) no .
O3 C8 2.812(17) no .
O3 C9 3.421(15) no .
O4 O5 2.719(16) no .
O4 C1 3.362(14) no .
O4 C11 3.00(2) no .
O4 C21 3.189(16) no 2_665
O5 C9 2.918(18) no .
O5 C21 3.57(2) no 2_665
O6 C1 3.393(16) no .
O6 C16 2.82(2) no .
O6 C17 3.206(16) no 2_765
O6 C18 3.023(16) no 2_765
N1 N1 3.011(13) no 2_665
N1 C24 3.49(4) no .
C1 C9 3.498(18) no .
C2 C6 2.83(2) no .
C3 C7 2.87(2) no .
C4 C5 2.91(3) no .
C5 C8 2.76(2) no .
C10 C14 2.83(3) no .
C11 C15 2.80(3) no .
C12 C13 2.92(3) no .
C13 C16 2.76(3) no .
C17 C17 2.758(16) no 2_665
C17 C20 2.84(2) no .
C18 C21 2.88(2) no .
C18 C23 3.58(5) no .
C19 C22 2.873(18) no .
C22 C22 2.71(2) no 2_665
Cl1 C14 3.41(6) no 1_545
Cl1 C15 3.02(5) no 1_545
Cl2 Cl4 3.14(3) no 2_766
Cl2 O1 3.11(3) no 2_766
Cl2 O4 3.19(3) no 2_766
Cl2 C1 3.35(3) no 2_766
Cl2 C2 3.26(3) no 2_766
Cl2 C3 3.52(3) no 2_766
Cl2 C9 3.47(3) no 2_766
Cl2 C10 3.51(3) no 2_766
Cl2 C23 3.49(7) no 2_766
Cl2 C24 2.69(5) no 2_766
Cl4 Cl2 3.14(3) no 2_766
O1 Cl2 3.11(3) no 2_766
O3 C21 2.895(17) no 1_655
O3 C22 3.126(15) no 1_655
O4 Cl2 3.19(3) no 2_766
C1 Cl2 3.35(3) no 2_766
C2 Cl2 3.26(3) no 2_766
C3 Cl2 3.52(3) no 2_766
C6 C19 3.59(2) no 2_755
C9 Cl2 3.47(3) no 2_766
C10 Cl2 3.51(3) no 2_766
C14 Cl1 3.41(6) no 1_565
C15 Cl1 3.02(5) no 1_565
C19 C6 3.59(2) no 2_755
C21 O3 2.895(17) no 1_455
C22 O3 3.126(15) no 1_455
C23 Cl2 3.49(7) no 2_766
C24 Cl2 2.69(5) no 2_766
Ru1 H18 3.0107 no .
Ru1 H21 2.9850 no 2_665
Cl1 H5 3.0293 no .
Cl1 H7 2.5207 no .
Cl2 H13 2.9728 no .
Cl2 H15 2.4828 no .
Cl4 H4C 3.2539 no .
O1 H18 2.3765 no .
O2 H5 2.7092 no .
O2 H18 2.9650 no .
O3 H8 2.5049 no .
O4 H21 2.3235 no 2_665
O5 H13 2.6645 no .
O5 H21 2.8336 no 2_665
O6 H16 2.5110 no .
O6 H18 2.7599 no 2_765
N1 H18 2.5727 no .
N1 H21 2.6566 no 2_665
C1 H8 2.6255 no .
C1 H18 3.4412 no .
C2 H5 3.3104 no .
C2 H7 3.2792 no .
C3 H4A 3.2264 no .
C3 H4B 2.6518 no .
C3 H4C 2.6518 no .
C3 H8 3.3149 no .
C4 H5 2.6131 no .
C5 H4B 2.9120 no .
C5 H4C 2.7754 no .
C5 H7 3.2709 no .
C6 H8 3.2943 no .
C7 H5 3.2672 no .
C9 H16 2.6662 no .
C9 H21 3.3314 no 2_665
C10 H13 3.3131 no .
C10 H15 3.3248 no .
C11 H12A 3.3008 no .
C11 H12B 2.7413 no .
C11 H12C 2.7413 no .
C11 H16 3.2581 no .
C12 H13 2.5873 no .
C12 H21 3.5265 no 2_665
C13 H12B 2.8679 no .
C13 H12C 2.8523 no .
C13 H15 3.2576 no .
C14 H16 3.2451 no .
C15 H13 3.2555 no .
C17 H19 3.3242 no .
C17 H21 3.3954 no .
C18 H20 3.3007 no .
C19 H4A 3.4129 no .
C19 H21 3.3129 no .
C20 H12A 3.3240 no 2_665
C20 H18 3.3148 no .
C21 H12A 3.3806 no 2_665
C21 H19 3.2998 no .
C22 H18 3.3657 no .
C22 H20 3.3204 no .
C23 H4A 3.5684 no .
C23 H4C 3.4278 no .
C23 H18 3.4111 no .
C24 H18 3.4314 no .
H4A H5 3.5757 no .
H4A H18 3.3162 no .
H4A H19 2.7918 no .
H4B H5 2.5725 no .
H4C H5 2.2510 no .
H7 H8 2.3331 no .
H12A H13 3.5631 no .
H12A H20 2.9884 no 2_665
H12A H21 3.1356 no 2_665
H12B H13 2.3941 no .
H12C H13 2.3871 no .
H15 H16 2.3343 no .
H18 H19 2.3598 no .
H19 H20 2.3598 no .
H20 H21 2.2942 no .
Cl1 H12A 2.9586 no 1_645
Cl1 H15 2.8566 no 1_545
Cl3 H8 3.3501 no 1_455
Cl3 H12B 2.9972 no 2_666
Cl3 H15 3.5025 no 2_766
Cl3 H16 3.2158 no 1_455
Cl4 H7 3.2629 no 1_455
Cl4 H12C 3.3454 no 1_545
Cl4 H15 3.4462 no 2_766
O1 H4B 3.1724 no 2_755
O2 H4B 3.3211 no 2_755
O3 H4A 3.4231 no 2_755
O3 H4B 3.4041 no 2_755
O3 H21 2.6605 no 1_655
O4 H4B 3.3460 no 1_565
O5 H4C 2.8471 no 1_565
O6 H4B 3.0763 no 1_565
C1 H4A 3.3891 no 2_755
C1 H4B 3.1311 no 2_755
C2 H4A 3.5265 no 2_755
C2 H19 3.0631 no 2_755
C3 H19 3.0185 no 2_755
C4 H20 3.5408 no 2_655
C4 H21 3.4805 no 2_655
C5 H19 3.0774 no 2_755
C6 H19 3.1825 no 2_755
C7 H12C 3.5009 no 2_766
C7 H13 3.0442 no 2_766
C7 H19 3.1717 no 2_755
C7 H20 3.2257 no 2_755
C8 H13 3.0877 no 2_766
C8 H19 3.1332 no 2_755
C9 H4B 2.9841 no 1_565
C9 H4C 3.4699 no 1_565
C9 H5 3.5508 no 1_565
C10 H4B 3.4523 no 1_565
C10 H4C 3.3990 no 1_565
C10 H5 2.8453 no 1_565
C11 H4C 3.1907 no 1_565
C11 H5 2.9817 no 1_565
C12 H4C 3.5867 no 1_565
C13 H5 3.3758 no 1_565
C14 H5 3.5597 no 1_565
C15 H5 3.4348 no 1_565
C16 H5 3.0724 no 1_565
C16 H13 3.5676 no 2_766
C20 H4A 3.4043 no 2_655
C21 H4A 3.5227 no 2_655
C23 H7 2.9973 no 1_455
C23 H8 3.3212 no 1_455
C24 H15 3.4377 no 2_766
H4A O3 3.4231 no 2_755
H4A C1 3.3891 no 2_755
H4A C2 3.5265 no 2_755
H4A C20 3.4043 no 2_655
H4A C21 3.5227 no 2_655
H4A H20 2.8709 no 2_655
H4A H21 3.1087 no 2_655
H4B O1 3.1724 no 2_755
H4B O2 3.3211 no 2_755
H4B O3 3.4041 no 2_755
H4B O4 3.3460 no 1_545
H4B O6 3.0763 no 1_545
H4B C1 3.1311 no 2_755
H4B C9 2.9841 no 1_545
H4B C10 3.4523 no 1_545
H4B H18 3.0586 no 2_755
H4B H21 3.4726 no 2_655
H4C O5 2.8471 no 1_545
H4C C9 3.4699 no 1_545
H4C C10 3.3990 no 1_545
H4C C11 3.1907 no 1_545
H4C C12 3.5867 no 1_545
H4C H12C 3.4127 no 1_545
H4C H20 3.3209 no 2_655
H4C H21 3.2921 no 2_655
H5 C9 3.5508 no 1_545
H5 C10 2.8453 no 1_545
H5 C11 2.9817 no 1_545
H5 C13 3.3758 no 1_545
H5 C14 3.5597 no 1_545
H5 C15 3.4348 no 1_545
H5 C16 3.0724 no 1_545
H5 H16 3.5234 no 1_545
H7 Cl4 3.2629 no 1_655
H7 C23 2.9973 no 1_655
H7 H12A 3.4803 no 1_645
H7 H12C 2.9744 no 2_766
H7 H13 3.1400 no 2_766
H7 H20 3.1047 no 2_755
H8 Cl3 3.3501 no 1_655
H8 C23 3.3212 no 1_655
H8 H13 3.1416 no 2_766
H12A Cl1 2.9586 no 1_465
H12A H7 3.4803 no 1_465
H12B Cl3 2.9972 no 2_666
H12B H15 3.1607 no 2_766
H12C Cl4 3.3454 no 1_565
H12C C7 3.5009 no 2_766
H12C H4C 3.4127 no 1_565
H12C H7 2.9744 no 2_766
H13 C7 3.0442 no 2_766
H13 C8 3.0877 no 2_766
H13 C16 3.5676 no 2_766
H13 H7 3.1400 no 2_766
H13 H8 3.1416 no 2_766
H15 Cl1 2.8566 no 1_565
H15 Cl3 3.5025 no 2_766
H15 Cl4 3.4462 no 2_766
H15 C24 3.4377 no 2_766
H15 H12B 3.1607 no 2_766
H16 Cl3 3.2158 no 1_655
H16 H5 3.5234 no 1_565
H18 H4B 3.0586 no 2_755
H19 C2 3.0631 no 2_755
H19 C3 3.0185 no 2_755
H19 C5 3.0774 no 2_755
H19 C6 3.1825 no 2_755
H19 C7 3.1717 no 2_755
H19 C8 3.1332 no 2_755
H20 C4 3.5408 no 2_655
H20 C7 3.2257 no 2_755
H20 H4A 2.8709 no 2_655
H20 H4C 3.3209 no 2_655
H20 H7 3.1047 no 2_755
H21 O3 2.6605 no 1_455
H21 C4 3.4805 no 2_655
H21 H4A 3.1087 no 2_655
H21 H4B 3.4726 no 2_655
H21 H4C 3.2921 no 2_655
